data_8103583
loop_
_publ_author_name
'Riester, M.'
'Boehm, H.'
'Petricek, V.'

_publ_section_title
;
 The commensurately modulated structure of the lock-in phase of synthetic
 Co-akermanite, Ca2 Co Si2 O7
;
_journal_name_full 'Zeitschrift fuer Kristallographie (149,1979-)'
_journal_page_first 102
_journal_page_last 109
_journal_volume 215
_journal_year 2000
_chemical_formula_sum 'Ca2 Co O7 Si2'
_chemical_name_systematic 'Ca2 Co (Si2 O7)'
_space_group_IT_number 113
_symmetry_space_group_name_Hall 'P -4 2ab'
_symmetry_space_group_name_H-M 'P -4 21 m'
_cell_angle_alpha 90
_cell_angle_beta 90
_cell_angle_gamma 90
_cell_formula_units_Z 2
_cell_length_a 7.8258
_cell_length_b 7.8258
_cell_length_c 5.0148
_cell_volume 307.122
_citation_journal_id_ASTM ZEKRDZ
_cod_data_source_file Riester_ZEKRDZ_2000_1704.cif
_cod_data_source_block Ca2Co1O7Si2
_cod_original_cell_volume 307.1221
_cod_original_formula_sum 'Ca2 Co1 O7 Si2'
_cod_database_code 8103583

loop_
_symmetry_equiv_pos_as_xyz
x,y,z
y,-x,-z
-x,-y,z
-y,x,-z
x+1/2,-y+1/2,-z
-y+1/2,-x+1/2,z
-x+1/2,y+1/2,-z
y+1/2,x+1/2,z

loop_
_atom_site_label
_atom_site_type_symbol
_atom_site_fract_x
_atom_site_fract_y
_atom_site_fract_z
_atom_site_occupancy
_atom_site_U_iso_or_equiv
Co1 Co+2 0 0 0 1 0.0
O2 O-2 0.1409 0.3591 0.2521 1 0.0
O3 O-2 0.0815 0.1875 0.785 1 0.0
Ca1 Ca+2 0.3313 0.1687 0.5052 1 0.0
Si1 Si+4 0.1395 0.3605 0.9359 1 0.0
O1 O-2 0.5 0 0.1789 1 0.0
